data_2021190
loop_
_publ_author_name
'Rudakov, Boris V.'
'Stash, Adam I.'
'Makarov, Gennady I.'
'Matveychuk, Yury V.'
'Zherebtsov, Dmitry A.'
'Bartashevich, Ekaterina V.'

_publ_section_title
;
 Why are reactions of 2- and 8-thioquinoline derivatives with iodine
 different?
;
_journal_coeditor_code LG3225
_journal_issue 8
_journal_name_full 'Acta Crystallographica Section C'
_journal_page_first
;
;
_journal_paper_doi 10.1107/S2053229618009385
_journal_volume 74
_journal_year 2018
_chemical_formula_iupac 'C22 H16 N2 S2, I -, I3 -'
_chemical_formula_moiety 'C22 H16 N2 S2, I -, I3 -'
_chemical_formula_sum 'C22 H16 I4 N2 S2'
_chemical_formula_weight 880.09
_chemical_name_systematic
;
1,2-Dihydro-1,1'-bi[thiazolo[3,2-<i>a</i>]quinoline]-10a,10a'-diium
iodide triiodide
;
_space_group_crystal_system triclinic
_space_group_IT_number 2
_space_group_name_Hall '-P 1'
_space_group_name_H-M_alt 'P -1'
_symmetry_space_group_name_Hall '-P 1'
_symmetry_space_group_name_H-M 'P -1'
_atom_sites_solution_hydrogens geom
_audit_creation_method SHELXL-2014/7
_cell_angle_alpha 100.2330(10)
_cell_angle_beta 105.7980(10)
_cell_angle_gamma 100.3720(10)
_cell_formula_units_Z 2
_cell_length_a 8.4090(4)
_cell_length_b 11.1793(5)
_cell_length_c 15.0322(7)
_cell_measurement_reflns_used 5766
_cell_measurement_temperature 120(2)
_cell_measurement_theta_max 32.981
_cell_measurement_theta_min 2.543
_cell_volume 1298.61(10)
_computing_cell_refinement
;
SAINT (Bruker, 2013)
;
_computing_data_collection
;
APEX2 (Bruker, 2013)
;
_computing_data_reduction
;
SAINT (Bruker, 2013)
;
_computing_molecular_graphics
;
SHELXTL (Bruker, 2013)
;
_computing_structure_refinement
;
SHELXL2014 (Sheldrick, 2015b)
;
_computing_structure_solution
;
SHELXT2014 (Sheldrick, 2015a)
;
_diffrn_ambient_temperature 120(2)
_diffrn_measured_fraction_theta_full 1.000
_diffrn_measured_fraction_theta_max 0.941
_diffrn_measurement_device_type 'Bruker SMART APEX DUO'
_diffrn_measurement_method '\w -scan'
_diffrn_radiation_type MoK\a
_diffrn_radiation_wavelength 0.71073
_diffrn_reflns_av_R_equivalents 0.0354
_diffrn_reflns_limit_h_max 14
_diffrn_reflns_limit_h_min -13
_diffrn_reflns_limit_k_max 18
_diffrn_reflns_limit_k_min -18
_diffrn_reflns_limit_l_max 24
_diffrn_reflns_limit_l_min -24
_diffrn_reflns_number 24022
_diffrn_reflns_theta_full 25.242
_diffrn_reflns_theta_max 36.358
_diffrn_reflns_theta_min 1.907
_exptl_absorpt_coefficient_mu 4.972
_exptl_absorpt_correction_T_max 0.674
_exptl_absorpt_correction_T_min 0.565
_exptl_absorpt_correction_type numerical
_exptl_absorpt_process_details
;
 SADABS-2014/5 - Bruker AXS area detector scaling
 and absorption correction
;
_exptl_crystal_colour red
_exptl_crystal_density_diffrn 2.251
_exptl_crystal_description prism
_exptl_crystal_F_000 812
_exptl_crystal_size_max 0.147
_exptl_crystal_size_mid 0.147
_exptl_crystal_size_min 0.115
_refine_diff_density_max 3.292
_refine_diff_density_min -3.210
_refine_ls_extinction_method none
_refine_ls_goodness_of_fit_ref 0.999
_refine_ls_hydrogen_treatment constr
_refine_ls_matrix_type full
_refine_ls_number_parameters 271
_refine_ls_number_reflns 11866
_refine_ls_number_restraints 0
_refine_ls_restrained_S_all 0.999
_refine_ls_R_factor_all 0.0779
_refine_ls_R_factor_gt 0.0479
_refine_ls_shift/su_max 0.001
_refine_ls_shift/su_mean 0.000
_refine_ls_structure_factor_coef Fsqd
_refine_ls_weighting_details 'w=1/[\s^2^(Fo^2^)+(0.0670P)^2^+0.9437P] where P=(Fo^2^+2Fc^2^)/3'
_refine_ls_weighting_scheme calc
_refine_ls_wR_factor_gt 0.1194
_refine_ls_wR_factor_ref 0.1353
_reflns_number_gt 8210
_reflns_number_total 11866
_reflns_threshold_expression 'I > 2\s(I)'
_cod_data_source_file lg3225sup1.cif
_cod_data_source_block kb07
_cod_database_code 2021190
_shelx_space_group_comment
;
The symmetry employed for this shelxl refinement is uniquely defined
by the following loop, which should always be used as a source of
symmetry information in preference to the above space-group names.
They are only intended as comments.
;
_shelx_estimated_absorpt_t_min 0.528
_shelx_estimated_absorpt_t_max 0.599

loop_
_space_group_symop_operation_xyz
'x, y, z'
'-x, -y, -z'

loop_
_atom_site_type_symbol
_atom_site_label
_atom_site_fract_x
_atom_site_fract_y
_atom_site_fract_z
_atom_site_U_iso_or_equiv
_atom_site_adp_type
_atom_site_calc_flag
_atom_site_occupancy
I I1 1.31557(4) 1.17568(3) 0.95960(2) 0.01842(6) Uani d 1
I I2 0.90839(4) 0.72026(3) 0.34349(2) 0.02575(7) Uani d 1
I I3 0.70401(4) 0.46557(3) 0.32289(2) 0.02392(7) Uani d 1
I I4 1.11002(5) 0.96411(4) 0.36229(3) 0.04094(10) Uani d 1
S S1 0.84466(19) 0.62217(15) 0.57145(9) 0.0329(3) Uani d 1
S S2 1.20723(14) 0.84259(10) 0.92626(9) 0.0208(2) Uani d 1
N N1 0.6960(5) 0.7440(3) 0.6722(3) 0.0182(6) Uani d 1
N N2 0.9596(4) 0.6436(3) 0.8785(2) 0.0155(6) Uani d 1
C C1 0.6881(6) 0.6991(5) 0.5798(3) 0.0230(9) Uani d 1
C C2 0.5618(7) 0.7115(5) 0.5012(3) 0.0284(10) Uani d 1
H H2 0.5585 0.6770 0.4380 0.034 Uiso calc 1
C C3 0.4450(7) 0.7737(5) 0.5178(4) 0.0304(11) Uani d 1
H H3 0.3569 0.7813 0.4655 0.037 Uiso calc 1
C C4 0.4524(6) 0.8276(5) 0.6118(3) 0.0245(9) Uani d 1
C C5 0.3351(7) 0.8978(6) 0.6294(4) 0.0315(11) Uani d 1
H H5 0.2467 0.9054 0.5773 0.038 Uiso calc 1
C C6 0.3465(7) 0.9549(5) 0.7202(4) 0.0311(11) Uani d 1
H H6 0.2663 1.0011 0.7307 0.037 Uiso calc 1
C C7 0.4770(6) 0.9448(4) 0.7975(3) 0.0212(8) Uani d 1
H H7 0.4854 0.9853 0.8603 0.025 Uiso calc 1
C C8 0.5925(6) 0.8774(4) 0.7836(3) 0.0184(7) Uani d 1
H H8 0.6809 0.8720 0.8366 0.022 Uiso calc 1
C C9 0.5811(5) 0.8162(4) 0.6914(3) 0.0171(7) Uani d 1
C C10 0.8278(6) 0.7106(4) 0.7374(3) 0.0187(7) Uani d 1
C C11 0.9158(7) 0.6475(5) 0.6918(3) 0.0292(10) Uani d 1
H H11A 1.0102 0.6193 0.7244 0.035 Uiso calc 1
C C12 0.8692(5) 0.7385(4) 0.8445(3) 0.0160(7) Uani d 1
H H12A 0.7618 0.7318 0.8619 0.019 Uiso calc 1
C C13 0.9926(6) 0.8666(4) 0.8973(3) 0.0218(8) Uani d 1
H H131 0.9678 0.9006 0.9561 0.026 Uiso calc 1
H H132 0.9805 0.9268 0.8563 0.026 Uiso calc 1
C C14 1.1300(5) 0.6842(4) 0.9139(3) 0.0168(7) Uani d 1
C C15 1.2322(6) 0.6006(4) 0.9337(3) 0.0201(8) Uani d 1
H H15 1.3526 0.6296 0.9591 0.024 Uiso calc 1
C C16 1.1557(6) 0.4760(4) 0.9159(3) 0.0192(8) Uani d 1
H H16 1.2243 0.4181 0.9273 0.023 Uiso calc 1
C C17 0.9781(6) 0.4325(4) 0.8811(3) 0.0175(7) Uani d 1
C C18 0.8939(6) 0.3042(4) 0.8626(3) 0.0227(8) Uani d 1
H H18 0.9593 0.2440 0.8727 0.027 Uiso calc 1
C C19 0.7197(7) 0.2661(4) 0.8304(4) 0.0281(10) Uani d 1
H H19 0.6654 0.1802 0.8192 0.034 Uiso calc 1
C C20 0.6209(6) 0.3538(5) 0.8137(4) 0.0289(10) Uani d 1
H H20 0.5003 0.3261 0.7914 0.035 Uiso calc 1
C C21 0.6959(6) 0.4793(4) 0.8293(4) 0.0234(9) Uani d 1
H H21 0.6283 0.5378 0.8178 0.028 Uiso calc 1
C C22 0.8749(5) 0.5184(4) 0.8627(3) 0.0164(7) Uani d 1

loop_
_atom_site_aniso_label
_atom_site_aniso_U_11
_atom_site_aniso_U_22
_atom_site_aniso_U_33
_atom_site_aniso_U_12
_atom_site_aniso_U_13
_atom_site_aniso_U_23
I1 0.01814(12) 0.01580(12) 0.02318(13) 0.00530(9) 0.00869(10) 0.00471(9)
I2 0.02249(14) 0.03118(16) 0.02359(14) 0.00392(12) 0.00755(11) 0.00872(12)
I3 0.01888(13) 0.02608(15) 0.02563(14) 0.00545(11) 0.00703(11) 0.00317(11)
I4 0.03099(19) 0.0359(2) 0.0518(2) -0.00088(15) 0.00492(16) 0.02192(17)
S1 0.0430(7) 0.0488(8) 0.0179(5) 0.0302(7) 0.0143(5) 0.0084(5)
S2 0.0169(5) 0.0154(4) 0.0301(6) 0.0020(4) 0.0085(4) 0.0058(4)
N1 0.0193(16) 0.0189(16) 0.0183(16) 0.0065(13) 0.0078(13) 0.0041(13)
N2 0.0159(15) 0.0144(15) 0.0169(15) 0.0047(12) 0.0051(12) 0.0044(12)
C1 0.025(2) 0.031(2) 0.0169(18) 0.0089(18) 0.0088(16) 0.0076(17)
C2 0.033(3) 0.033(3) 0.018(2) 0.014(2) 0.0031(18) 0.0047(18)
C3 0.029(2) 0.041(3) 0.019(2) 0.015(2) 0.0026(18) 0.005(2)
C4 0.022(2) 0.030(2) 0.021(2) 0.0088(18) 0.0041(17) 0.0071(17)
C5 0.022(2) 0.047(3) 0.028(2) 0.016(2) 0.0058(19) 0.011(2)
C6 0.025(2) 0.040(3) 0.036(3) 0.021(2) 0.012(2) 0.012(2)
C7 0.0202(19) 0.0196(19) 0.027(2) 0.0068(15) 0.0108(17) 0.0049(16)
C8 0.0199(18) 0.0195(18) 0.0206(18) 0.0086(15) 0.0101(15) 0.0065(15)
C9 0.0169(17) 0.0176(17) 0.0193(18) 0.0070(14) 0.0062(14) 0.0071(14)
C10 0.0229(19) 0.0205(19) 0.0179(18) 0.0092(16) 0.0103(15) 0.0073(15)
C11 0.035(3) 0.041(3) 0.018(2) 0.022(2) 0.0085(19) 0.0102(19)
C12 0.0182(17) 0.0172(17) 0.0165(17) 0.0075(14) 0.0082(14) 0.0064(14)
C13 0.021(2) 0.0178(19) 0.027(2) 0.0058(15) 0.0083(17) 0.0050(16)
C14 0.0165(17) 0.0164(17) 0.0163(17) 0.0021(14) 0.0056(14) 0.0022(14)
C15 0.0167(18) 0.0201(19) 0.026(2) 0.0062(15) 0.0076(16) 0.0092(16)
C16 0.0211(19) 0.0192(18) 0.0213(19) 0.0098(15) 0.0085(15) 0.0065(15)
C17 0.0214(19) 0.0135(16) 0.0175(17) 0.0059(14) 0.0048(15) 0.0041(13)
C18 0.027(2) 0.0127(17) 0.026(2) 0.0042(15) 0.0056(17) 0.0022(15)
C19 0.026(2) 0.0153(19) 0.034(3) -0.0006(16) 0.0003(19) 0.0038(18)
C20 0.019(2) 0.025(2) 0.035(3) -0.0014(17) -0.0001(18) 0.009(2)
C21 0.0174(19) 0.0187(19) 0.030(2) 0.0028(15) 0.0022(17) 0.0063(17)
C22 0.0167(17) 0.0148(16) 0.0171(17) 0.0024(13) 0.0049(14) 0.0043(13)

loop_
_atom_type_symbol
_atom_type_description
_atom_type_scat_dispersion_real
_atom_type_scat_dispersion_imag
_atom_type_scat_source
C C 0.0033 0.0016 'International Tables Vol C Tables 4.2.6.8 and 6.1.1.4'
H H 0.0000 0.0000 'International Tables Vol C Tables 4.2.6.8 and 6.1.1.4'
N N 0.0061 0.0033 'International Tables Vol C Tables 4.2.6.8 and 6.1.1.4'
S S 0.1246 0.1234 'International Tables Vol C Tables 4.2.6.8 and 6.1.1.4'
I I -0.4742 1.8119 'International Tables Vol C Tables 4.2.6.8 and 6.1.1.4'

loop_
_exptl_crystal_face_index_h
_exptl_crystal_face_index_k
_exptl_crystal_face_index_l
_exptl_crystal_face_perp_dist
1 4 0 0.0810
-4 -1 0 0.0280
0 -1 -2 0.0710
3 1 1 0.0830
-3 1 0 0.0550
0 1 -4 0.0570
0 -1 4 0.0520
3 -1 -1 0.0670
-1 4 -4 0.0580
0 -4 3 0.0780
-1 4 0 0.0760
0 1 0 0.0710
-3 1 2 0.0690
0 -4 -1 0.0660
1 2 -2 0.0780
0 1 4 0.0660

loop_
_geom_angle_atom_site_label_1
_geom_angle_atom_site_label_2
_geom_angle_atom_site_label_3
_geom_angle
I4 I2 I3 178.982(16)
I2 I3 S1 72.59(3)
C11 S1 C1 89.9(2)
C11 S1 I3 161.0(2)
C1 S1 I3 102.52(16)
C14 S2 C13 91.2(2)
C14 S2 I1 172.17(15)
C13 S2 I1 81.85(15)
C1 N1 C10 111.7(4)
C1 N1 C9 119.4(4)
C10 N1 C9 128.9(4)
C14 N2 C22 122.7(4)
C14 N2 C12 114.8(3)
C22 N2 C12 122.0(3)
N1 C1 C2 123.2(4)
N1 C1 S1 112.5(3)
C2 C1 S1 124.2(4)
C3 C2 C1 118.3(5)
C3 C2 H2 120.9
C1 C2 H2 120.9
C2 C3 C4 120.9(5)
C2 C3 H3 119.6
C4 C3 H3 119.6
C3 C4 C5 121.1(4)
C3 C4 C9 120.9(4)
C5 C4 C9 117.9(4)
C6 C5 C4 121.3(5)
C6 C5 H5 119.4
C4 C5 H5 119.4
C5 C6 C7 119.8(4)
C5 C6 H6 120.1
C7 C6 H6 120.1
C8 C7 C6 120.8(4)
C8 C7 H7 119.6
C6 C7 H7 119.6
C7 C8 C9 120.3(4)
C7 C8 H8 119.8
C9 C8 H8 119.8
C8 C9 C4 119.8(4)
C8 C9 N1 123.1(4)
C4 C9 N1 117.1(4)
C11 C10 N1 111.2(4)
C11 C10 C12 122.2(4)
N1 C10 C12 126.7(4)
C10 C11 S1 114.6(4)
C10 C11 H11A 122.7
S1 C11 H11A 122.7
N2 C12 C10 107.3(3)
N2 C12 C13 105.4(3)
C10 C12 C13 114.1(4)
N2 C12 H12A 109.9
C10 C12 H12A 109.9
C13 C12 H12A 109.9
C12 C13 S2 107.3(3)
C12 C13 H131 110.3
S2 C13 H131 110.3
C12 C13 H132 110.3
S2 C13 H132 110.3
H131 C13 H132 108.5
N2 C14 C15 120.8(4)
N2 C14 S2 114.7(3)
C15 C14 S2 124.4(3)
C16 C15 C14 118.7(4)
C16 C15 H15 120.6
C14 C15 H15 120.6
C15 C16 C17 121.3(4)
C15 C16 H16 119.4
C17 C16 H16 119.4
C16 C17 C22 119.6(4)
C16 C17 C18 122.9(4)
C22 C17 C18 117.4(4)
C19 C18 C17 120.9(4)
C19 C18 H18 119.5
C17 C18 H18 119.5
C18 C19 C20 120.3(4)
C18 C19 H19 119.9
C20 C19 H19 119.9
C21 C20 C19 121.3(5)
C21 C20 H20 119.4
C19 C20 H20 119.4
C20 C21 C22 118.4(4)
C20 C21 H21 120.8
C22 C21 H21 120.8
N2 C22 C21 121.6(4)
N2 C22 C17 116.8(4)
C21 C22 C17 121.6(4)

loop_
_geom_bond_atom_site_label_1
_geom_bond_atom_site_label_2
_geom_bond_distance
I1 S2 3.5796(11)
I2 I4 2.8613(5)
I2 I3 2.9651(5)
I3 S1 3.5985(13)
S1 C11 1.697(5)
S1 C1 1.717(5)
S2 C14 1.731(4)
S2 C13 1.819(5)
N1 C1 1.369(6)
N1 C10 1.420(6)
N1 C9 1.421(5)
N2 C14 1.344(5)
N2 C22 1.398(5)
N2 C12 1.495(5)
C1 C2 1.404(7)
C2 C3 1.352(7)
C2 H2 0.9500
C3 C4 1.415(7)
C3 H3 0.9500
C4 C5 1.416(7)
C4 C9 1.421(6)
C5 C6 1.369(8)
C5 H5 0.9500
C6 C7 1.401(7)
C6 H6 0.9500
C7 C8 1.369(6)
C7 H7 0.9500
C8 C9 1.401(6)
C8 H8 0.9500
C10 C11 1.345(6)
C10 C12 1.513(6)
C11 H11A 0.9500
C12 C13 1.540(6)
C12 H12A 1.0000
C13 H131 0.9900
C13 H132 0.9900
C14 C15 1.397(6)
C15 C16 1.370(6)
C15 H15 0.9500
C16 C17 1.401(6)
C16 H16 0.9500
C17 C22 1.420(6)
C17 C18 1.422(6)
C18 C19 1.370(7)
C18 H18 0.9500
C19 C20 1.408(7)
C19 H19 0.9500
C20 C21 1.379(7)
C20 H20 0.9500
C21 C22 1.408(6)
C21 H21 0.9500

loop_
_geom_torsion_atom_site_label_1
_geom_torsion_atom_site_label_2
_geom_torsion_atom_site_label_3
_geom_torsion_atom_site_label_4
_geom_torsion
C10 N1 C1 C2 175.5(5)
C9 N1 C1 C2 -5.6(7)
C10 N1 C1 S1 -2.5(5)
C9 N1 C1 S1 176.4(3)
C11 S1 C1 N1 1.5(4)
I3 S1 C1 N1 167.0(3)
C11 S1 C1 C2 -176.5(5)
I3 S1 C1 C2 -11.0(5)
N1 C1 C2 C3 1.8(8)
S1 C1 C2 C3 179.5(4)
C1 C2 C3 C4 1.5(9)
C2 C3 C4 C5 177.1(6)
C2 C3 C4 C9 -0.9(8)
C3 C4 C5 C6 -177.0(6)
C9 C4 C5 C6 1.1(8)
C4 C5 C6 C7 0.4(9)
C5 C6 C7 C8 -0.7(8)
C6 C7 C8 C9 -0.6(7)
C7 C8 C9 C4 2.0(7)
C7 C8 C9 N1 -179.5(4)
C3 C4 C9 C8 175.8(5)
C5 C4 C9 C8 -2.3(7)
C3 C4 C9 N1 -2.8(7)
C5 C4 C9 N1 179.2(4)
C1 N1 C9 C8 -172.7(4)
C10 N1 C9 C8 6.1(7)
C1 N1 C9 C4 5.8(6)
C10 N1 C9 C4 -175.4(4)
C1 N1 C10 C11 2.5(6)
C9 N1 C10 C11 -176.4(5)
C1 N1 C10 C12 -177.0(4)
C9 N1 C10 C12 4.2(7)
N1 C10 C11 S1 -1.4(6)
C12 C10 C11 S1 178.1(4)
C1 S1 C11 C10 0.0(5)
I3 S1 C11 C10 -131.5(5)
C14 N2 C12 C10 99.7(4)
C22 N2 C12 C10 -72.2(5)
C14 N2 C12 C13 -22.3(5)
C22 N2 C12 C13 165.8(4)
C11 C10 C12 N2 -23.3(6)
N1 C10 C12 N2 156.1(4)
C11 C10 C12 C13 93.1(6)
N1 C10 C12 C13 -87.5(5)
N2 C12 C13 S2 26.4(4)
C10 C12 C13 S2 -91.1(4)
C14 S2 C13 C12 -20.3(3)
I1 S2 C13 C12 163.2(3)
C22 N2 C14 C15 2.3(6)
C12 N2 C14 C15 -169.5(4)
C22 N2 C14 S2 179.4(3)
C12 N2 C14 S2 7.5(5)
C13 S2 C14 N2 8.2(3)
C13 S2 C14 C15 -174.9(4)
N2 C14 C15 C16 0.4(7)
S2 C14 C15 C16 -176.4(3)
C14 C15 C16 C17 -1.9(7)
C15 C16 C17 C22 0.8(7)
C15 C16 C17 C18 -179.4(4)
C16 C17 C18 C19 178.7(5)
C22 C17 C18 C19 -1.5(7)
C17 C18 C19 C20 0.9(8)
C18 C19 C20 C21 0.0(9)
C19 C20 C21 C22 -0.2(8)
C14 N2 C22 C21 177.3(4)
C12 N2 C22 C21 -11.4(6)
C14 N2 C22 C17 -3.3(6)
C12 N2 C22 C17 167.9(4)
C20 C21 C22 N2 178.8(4)
C20 C21 C22 C17 -0.5(7)
C16 C17 C22 N2 1.7(6)
C18 C17 C22 N2 -178.1(4)
C16 C17 C22 C21 -178.9(4)
C18 C17 C22 C21 1.3(6)

_cod_database_fobs_code 2021190
